data_1559491
loop_
_publ_author_name
'Wallis, Adrian F. A.'
'Lundquist, Knut'
'Stomberg, Rolf'

_publ_section_title
;
 Stereochemistry of 1-Arylpropane-1,2-diol 2-Aryl Ethers. X-Ray Structures
 of the Diastereomers of
 1-(4-Acetoxy-3,5-dimethoxyphenyl)-2-{2,6-dimethoxy-4-
 [(E)-propenyl]phenoxy}propyl Acetate
;
_journal_name_full 'Acta Chemica Scandinavica'
_journal_page_first 508
_journal_page_last 516
_journal_paper_doi 10.3891/acta.chem.scand.45-0508
_journal_volume 45
_journal_year 1991
_chemical_formula_sum 'C26 H32 O9'
_chemical_formula_weight 488.53
_chemical_name_common
;
erythro-1-(4-Acetoxy-3,5-dimethoxyphenyl)-2-{2,6-dimethoxy-4-
[(E)-propenyl]phenoxy}propyl Acetate
;
_space_group_IT_number 14
_space_group_name_Hall '-P 2ybc'
_space_group_name_H-M_alt 'P 1 21/c 1'
_symmetry_cell_setting monoclinic
_symmetry_Int_Tables_number 14
_symmetry_space_group_name_Hall '-P 2ybc'
_symmetry_space_group_name_H-M 'P 1 21/c 1'
_cell_angle_alpha 90.
_cell_angle_beta 90.59(2)
_cell_angle_gamma 90.
_cell_formula_units_Z 4
_cell_length_a 11.713(3)
_cell_length_b 12.548(3)
_cell_length_c 17.713(3)
_cell_volume 2603.2(10)
_diffrn_ambient_temperature 296
_diffrn_radiation_probe x-ray
_diffrn_radiation_type MoK\a
_diffrn_radiation_wavelength 0.71069
_exptl_absorpt_coefficient_mu 0.094
_exptl_crystal_density_diffrn 1.246
_exptl_crystal_F_000 1040
_refine_ls_goodness_of_fit_ref 1.26
_refine_ls_number_parameters 444
_refine_ls_number_reflns 1753
_refine_ls_R_factor_gt 0.038
_refine_ls_wR_factor_gt 0.040
_refine_ls_wR_factor_ref 0.063
_cod_data_source_file Acta-Chem-Scand-1991-45-508-2.cif
_cod_data_source_block 2
_cod_original_sg_symbol_H-M 'P 21/c'
_cod_database_code 1559491

loop_
_space_group_symop_id
_space_group_symop_operation_xyz
1 x,y,z
2 -x,1/2+y,1/2-z
3 -x,-y,-z
4 x,1/2-y,1/2+z

loop_
_atom_site_label
_atom_site_type_symbol
_atom_site_thermal_displace_type
_atom_site_fract_x
_atom_site_fract_y
_atom_site_fract_z
_atom_site_occupancy
_atom_site_U_iso_or_equiv
_atom_site_calc_flag
_atom_site_refinement_flags
_atom_site_disorder_assembly
_atom_site_disorder_group
O1 O Uiso -0.0108(2) 0.2611(2) 0.85470(10) 1.000 0.0494(13) . . . .
O2 O Uiso 0.2939(2) -0.1719(2) 0.8062(2) 1.000 0.061(3) . . . .
O3 O Uiso 0.5085(2) -0.1098(2) 0.8294(2) 1.000 0.060(3) . . . .
O4 O Uiso 0.5639(2) 0.0945(3) 0.8421(2) 1.000 0.068(3) . . . .
O5 O Uiso -0.0386(3) 0.4664(2) 0.8743(2) 1.000 0.063(3) . . . .
O6 O Uiso -0.1204(2) 0.1165(2) 0.9416(2) 1.000 0.067(3) . . . .
O7 O Uiso 0.4730(3) -0.1294(3) 0.9518(2) 1.000 0.095(3) . . . .
O8 O Uiso 0.2005(2) 0.3052(2) 0.7905(2) 1.000 0.0507(13) . . . .
O9 O Uiso 0.0972(3) 0.3248(3) 0.6838(2) 1.000 0.081(3) . . . .
C1 C Uiso 0.2548(3) 0.1192(3) 0.8067(2) 1.000 0.043(3) . . . .
C2 C Uiso 0.2279(4) 0.0119(3) 0.7999(2) 1.000 0.046(3) . . . .
C3 C Uiso 0.3108(4) -0.0645(3) 0.8092(2) 1.000 0.046(3) . . . .
C4 C Uiso 0.4224(4) -0.0329(3) 0.8239(2) 1.000 0.048(3) . . . .
C5 C Uiso 0.4515(4) 0.0738(3) 0.8289(2) 1.000 0.049(3) . . . .
C6 C Uiso 0.3662(4) 0.1502(4) 0.8207(2) 1.000 0.052(3) . . . .
C7 C Uiso 0.1584(3) 0.1983(3) 0.8025(2) 1.000 0.043(3) . . . .
C8 C Uiso 0.0894(3) 0.2004(4) 0.8747(2) 1.000 0.046(3) . . . .
C9 C Uiso 0.1523(5) 0.2467(5) 0.9415(3) 1.000 0.065(4) . . . .
C10 C Uiso -0.0827(3) 0.2933(3) 0.9112(2) 1.000 0.044(3) . . . .
C11 C Uiso -0.1027(4) 0.4019(3) 0.9196(2) 1.000 0.048(3) . . . .
C12 C Uiso -0.1831(4) 0.4378(4) 0.9709(3) 1.000 0.056(4) . . . .
C13 C Uiso -0.2419(4) 0.3660(4) 1.0152(2) 1.000 0.053(3) . . . .
C14 C Uiso -0.2198(4) 0.2586(4) 1.0081(3) 1.000 0.056(4) . . . .
C15 C Uiso -0.1424(4) 0.2218(3) 0.9561(2) 1.000 0.051(3) . . . .
C16 C Uiso -0.3308(4) 0.3998(5) 1.0699(3) 1.000 0.068(4) . . . .
C17 C Uiso -0.3802(5) 0.4895(5) 1.0752(3) 1.000 0.081(4) . . . .
C18 C Uiso -0.4693(7) 0.5193(7) 1.1322(5) 1.000 0.098(5) . . . .
C19 C Uiso 0.1814(5) -0.2077(5) 0.7885(5) 1.000 0.080(5) . . . .
C20 C Uiso 0.5957(6) 0.2023(6) 0.8494(5) 1.000 0.089(5) . . . .
C21 C Uiso -0.0496(6) 0.5777(4) 0.8842(4) 1.000 0.071(4) . . . .
C22 C Uiso -0.1820(10) 0.0386(5) 0.9835(5) 1.000 0.105(6) . . . .
C23 C Uiso 0.5269(4) -0.1532(4) 0.8980(3) 1.000 0.063(4) . . . .
C24 C Uiso 0.6200(7) -0.2356(7) 0.8937(5) 1.000 0.093(5) . . . .
C25 C Uiso 0.1561(4) 0.3622(4) 0.7324(3) 1.000 0.057(4) . . . .
C26 C Uiso 0.1935(9) 0.4750(5) 0.7376(5) 1.000 0.082(5) . . . .
H(C2) H Uiso 0.151(3) -0.009(3) 0.791(2) 1.000 0.041(11) . . . .
H(C6) H Uiso 0.382(3) 0.221(3) 0.825(2) 1.000 0.038(13) . . . .
H(C7) H Uiso 0.106(2) 0.181(2) 0.761(2) 1.000 0.022(9) . . . .
H(C8) H Uiso 0.066(3) 0.123(3) 0.883(2) 1.000 0.034(10) . . . .
H1(C9) H Uiso 0.221(4) 0.210(3) 0.950(2) 1.000 0.076(13) . . . .
H2(C9) H Uiso 0.170(4) 0.326(4) 0.930(2) 1.000 0.089(13) . . . .
H3(C9) H Uiso 0.111(3) 0.240(3) 0.990(2) 1.000 0.063(13) . . . .
H(C12) H Uiso -0.192(2) 0.509(2) 0.974(2) 1.000 0.023(10) . . . .
H(C14) H Uiso -0.264(3) 0.210(3) 1.035(2) 1.000 0.041(11) . . . .
H(C16) H Uiso -0.357(4) 0.352(4) 1.102(3) 1.000 0.10(3) . . . .
H(C17) H Uiso -0.366(4) 0.545(4) 1.036(3) 1.000 0.11(3) . . . .
H1(C18) H Uiso -0.441(6) 0.573(6) 1.163(4) 1.000 0.19(4) . . . .
H2(C18) H Uiso -0.545(6) 0.537(5) 1.108(3) 1.000 0.15(3) . . . .
H3(C18) H Uiso -0.484(5) 0.454(5) 1.160(3) 1.000 0.13(3) . . . .
H1(C19) H Uiso 0.130(4) -0.188(4) 0.830(3) 1.000 0.10(3) . . . .
H2(C19) H Uiso 0.157(4) -0.178(4) 0.741(3) 1.000 0.11(3) . . . .
H3(C19) H Uiso 0.184(4) -0.287(4) 0.787(3) 1.000 0.11(3) . . . .
H1(C20) H Uiso 0.671(4) 0.206(4) 0.860(3) 1.000 0.10(3) . . . .
H2(C20) H Uiso 0.575(5) 0.247(4) 0.803(3) 1.000 0.14(3) . . . .
H3(C20) H Uiso 0.562(5) 0.235(4) 0.894(3) 1.000 0.13(3) . . . .
H1(C21) H Uiso -0.026(4) 0.600(3) 0.938(3) 1.000 0.076(13) . . . .
H2(C21) H Uiso 0.003(4) 0.607(3) 0.849(2) 1.000 0.076(13) . . . .
H3(C21) H Uiso -0.129(4) 0.595(3) 0.869(2) 1.000 0.076(13) . . . .
H1(C22) H Uiso -0.263(5) 0.044(5) 0.979(3) 1.000 0.13(3) . . . .
H2(C22) H Uiso -0.146(4) -0.031(4) 0.961(3) 1.000 0.101(13) . . . .
H3(C22) H Uiso -0.147(4) 0.051(4) 1.033(3) 1.000 0.08(3) . . . .
H1(C24) H Uiso 0.615(5) -0.284(6) 0.934(4) 1.000 0.15(3) . . . .
H2(C24) H Uiso 0.601(8) -0.291(8) 0.860(5) 1.000 0.25(5) . . . .
H3(C24) H Uiso 0.677(5) -0.203(5) 0.901(4) 1.000 0.13(4) . . . .
H1(C26) H Uiso 0.249(7) 0.480(6) 0.724(5) 1.000 0.18(5) . . . .
H2(C26) H Uiso 0.154(4) 0.515(4) 0.706(3) 1.000 0.09(3) . . . .
H3(C26) H Uiso 0.189(5) 0.503(4) 0.793(3) 1.000 0.14(3) . . . .

loop_
_atom_type_symbol
_atom_type_description
_atom_type_scat_dispersion_real
_atom_type_scat_dispersion_imag
_atom_type_scat_source
C C 0.0033 0.0016 ' International Tables Vol C Tables 4.2.6.8 and 6.1.1.4'
H H 0.0000 0.0000 ' International Tables Vol C Tables 4.2.6.8 and 6.1.1.4'
O O 0.0106 0.0060 ' International Tables Vol C Tables 4.2.6.8 and 6.1.1.4'

loop_
_geom_angle_atom_site_label_1
_geom_angle_atom_site_label_2
_geom_angle_atom_site_label_3
_geom_angle
_geom_angle_site_symmetry_1
_geom_angle_site_symmetry_2
_geom_angle_site_symmetry_3
_geom_angle_publ_flag
C8 O1 C10 118.7(2) . . . yes
C3 O2 C19 117.0(4) . . . yes
C4 O3 C23 116.8(3) . . . yes
C5 O4 C20 117.0(4) . . . yes
C11 O5 C21 117.4(4) . . . yes
C15 O6 C22 117.8(4) . . . yes
C7 O8 C25 118.3(3) . . . yes
C2 C1 C6 120.1(4) . . . no
C2 C1 C7 117.8(3) . . . no
C6 C1 C7 122.0(4) . . . no
C1 C2 C3 120.5(4) . . . no
O2 C3 C2 125.7(4) . . . yes
O2 C3 C4 115.2(4) . . . yes
C2 C3 C4 119.1(4) . . . no
O3 C4 C3 119.5(3) . . . yes
O3 C4 C5 119.1(4) . . . yes
C3 C4 C5 121.3(4) . . . no
O4 C5 C4 115.7(4) . . . yes
O4 C5 C6 125.4(4) . . . yes
C4 C5 C6 118.9(4) . . . no
C1 C6 C5 120.0(4) . . . no
O8 C7 C1 111.3(3) . . . yes
O8 C7 C8 107.0(3) . . . yes
C1 C7 C8 112.0(3) . . . no
O1 C8 C7 104.0(3) . . . yes
O1 C8 C9 112.4(4) . . . yes
C7 C8 C9 114.1(3) . . . no
O1 C10 C11 118.1(3) . . . yes
O1 C10 C15 122.8(3) . . . yes
C11 C10 C15 119.0(3) . . . no
O5 C11 C10 115.0(3) . . . yes
O5 C11 C12 124.8(4) . . . yes
C10 C11 C12 120.2(4) . . . no
C11 C12 C13 120.3(4) . . . no
C12 C13 C14 119.4(4) . . . no
C12 C13 C16 122.6(5) . . . no
C14 C13 C16 118.1(4) . . . no
C13 C14 C15 120.9(4) . . . no
O6 C15 C10 114.7(3) . . . yes
O6 C15 C14 125.0(4) . . . yes
C10 C15 C14 120.2(4) . . . no
C13 C16 C17 128.5(5) . . . no
C16 C17 C18 126.1(6) . . . no
O3 C23 O7 122.8(4) . . . yes
O3 C23 C24 110.0(5) . . . yes
O7 C23 C24 127.2(6) . . . yes
O8 C25 O9 123.8(5) . . . yes
O8 C25 C26 110.3(5) . . . yes
O9 C25 C26 126.0(6) . . . yes
C1 C2 H(C2) 120(2) . . . no
C3 C2 H(C2) 120(2) . . . no
C1 C6 H(C6) 119(2) . . . no
C5 C6 H(C6) 121(2) . . . no
O8 C7 H(C7) 107.9(16) . . . no
C1 C7 H(C7) 110.9(15) . . . no
C8 C7 H(C7) 107.6(18) . . . no
O1 C8 H(C8) 109(2) . . . no
C7 C8 H(C8) 105(2) . . . no
C9 C8 H(C8) 113(2) . . . no
C8 C9 H1(C9) 110(2) . . . no
C8 C9 H2(C9) 108(2) . . . no
C8 C9 H3(C9) 114(2) . . . no
H1(C9) C9 H2(C9) 109(4) . . . no
H1(C9) C9 H3(C9) 104(3) . . . no
H2(C9) C9 H3(C9) 111(3) . . . no
C11 C12 H(C12) 116(2) . . . no
C13 C12 H(C12) 124(2) . . . no
C13 C14 H(C14) 119(2) . . . no
C15 C14 H(C14) 120(2) . . . no
C13 C16 H(C16) 118(3) . . . no
C17 C16 H(C16) 113(3) . . . no
C16 C17 H(C17) 119(3) . . . no
C18 C17 H(C17) 115(3) . . . no
C17 C18 H1(C18) 109(4) . . . no
C17 C18 H2(C18) 113(3) . . . no
C17 C18 H3(C18) 105(4) . . . no
H1(C18) C18 H2(C18) 114(6) . . . no
H1(C18) C18 H3(C18) 112(5) . . . no
H2(C18) C18 H3(C18) 104(5) . . . no
O2 C19 H1(C19) 109(3) . . . no
O2 C19 H2(C19) 110(3) . . . no
O2 C19 H3(C19) 107(3) . . . no
H1(C19) C19 H2(C19) 112(4) . . . no
H1(C19) C19 H3(C19) 107(4) . . . no
H2(C19) C19 H3(C19) 112(4) . . . no
O4 C20 H1(C20) 109(3) . . . no
O4 C20 H2(C20) 113(3) . . . no
O4 C20 H3(C20) 112(3) . . . no
H1(C20) C20 H2(C20) 111(5) . . . no
H1(C20) C20 H3(C20) 102(5) . . . no
H2(C20) C20 H3(C20) 109(4) . . . no
O5 C21 H1(C21) 111(2) . . . no
O5 C21 H2(C21) 104(2) . . . no
O5 C21 H3(C21) 106(2) . . . no
H1(C21) C21 H2(C21) 109(3) . . . no
H1(C21) C21 H3(C21) 116(3) . . . no
H2(C21) C21 H3(C21) 110(3) . . . no
O6 C22 H1(C22) 115(4) . . . no
O6 C22 H2(C22) 100(3) . . . no
O6 C22 H3(C22) 99(3) . . . no
H1(C22) C22 H2(C22) 116(5) . . . no
H1(C22) C22 H3(C22) 118(4) . . . no
H2(C22) C22 H3(C22) 108(4) . . . no
C23 C24 H1(C24) 111(4) . . . no
C23 C24 H2(C24) 112(6) . . . no
C23 C24 H3(C24) 104(4) . . . no
H1(C24) C24 H2(C24) 89(8) . . . no
H1(C24) C24 H3(C24) 106(6) . . . no
H2(C24) C24 H3(C24) 133(7) . . . no
C25 C26 H1(C26) 110(6) . . . no
C25 C26 H2(C26) 111(3) . . . no
C25 C26 H3(C26) 111(3) . . . no
H1(C26) C26 H2(C26) 102(8) . . . no
H1(C26) C26 H3(C26) 111(8) . . . no
H2(C26) C26 H3(C26) 112(5) . . . no

loop_
_geom_bond_atom_site_label_1
_geom_bond_atom_site_label_2
_geom_bond_distance
_geom_bond_site_symmetry_1
_geom_bond_site_symmetry_2
_geom_bond_publ_flag
O1 C8 1.440(5) . . yes
O1 C10 1.375(4) . . yes
O2 C3 1.363(5) . . yes
O2 C19 1.424(7) . . yes
O3 C4 1.398(5) . . yes
O3 C23 1.347(6) . . yes
O4 C5 1.360(5) . . yes
O4 C20 1.409(8) . . yes
O5 C11 1.369(5) . . yes
O5 C21 1.414(6) . . yes
O6 C15 1.371(5) . . yes
O6 C22 1.428(9) . . yes
O7 C23 1.187(6) . . yes
O8 C7 1.446(5) . . yes
O8 C25 1.353(6) . . yes
O9 C25 1.194(6) . . yes
C1 C2 1.388(5) . . no
C1 C6 1.382(6) . . no
C1 C7 1.505(5) . . no
C2 C3 1.373(6) . . no
C3 C4 1.388(6) . . no
C4 C5 1.384(5) . . no
C5 C6 1.391(6) . . no
C7 C8 1.520(5) . . no
C8 C9 1.504(7) . . no
C10 C11 1.391(5) . . no
C10 C15 1.392(5) . . no
C11 C12 1.390(7) . . no
C12 C13 1.383(7) . . no
C13 C14 1.378(7) . . no
C13 C16 1.491(7) . . no
C14 C15 1.379(6) . . no
C16 C17 1.270(9) . . no
C17 C18 1.507(10) . . no
C23 C24 1.505(10) . . no
C25 C26 1.484(8) . . no
C2 H(C2) 0.95(4) . . no
C6 H(C6) 0.91(4) . . no
C7 H(C7) 0.98(3) . . no
C8 H(C8) 1.02(4) . . no
C9 H1(C9) 0.94(5) . . no
C9 H2(C9) 1.04(5) . . no
C9 H3(C9) 0.99(4) . . no
C12 H(C12) 0.90(3) . . no
C14 H(C14) 0.93(4) . . no
C16 H(C16) 0.88(5) . . no
C17 H(C17) 1.00(5) . . no
C18 H1(C18) 0.93(8) . . no
C18 H2(C18) 1.01(7) . . no
C18 H3(C18) 0.97(6) . . no
C19 H1(C19) 0.99(5) . . no
C19 H2(C19) 0.96(5) . . no
C19 H3(C19) 1.00(5) . . no
C20 H1(C20) 0.90(5) . . no
C20 H2(C20) 1.02(5) . . no
C20 H3(C20) 0.98(5) . . no
C21 H1(C21) 1.03(5) . . no
C21 H2(C21) 0.96(4) . . no
C21 H3(C21) 0.99(5) . . no
C22 H1(C22) 0.95(6) . . no
C22 H2(C22) 1.05(5) . . no
C22 H3(C22) 0.98(5) . . no
C24 H1(C24) 0.94(7) . . no
C24 H2(C24) 0.94(9) . . no
C24 H3(C24) 0.79(6) . . no
C26 H1(C26) 0.70(8) . . no
C26 H2(C26) 0.88(5) . . no
C26 H3(C26) 1.04(5) . . no

loop_
_geom_hbond_atom_site_label_D
_geom_hbond_atom_site_label_H
_geom_hbond_atom_site_label_A
_geom_hbond_distance_DH
_geom_hbond_distance_HA
_geom_hbond_distance_DA
_geom_hbond_angle_DHA
_geom_hbond_site_symmetry_A
_geom_hbond_publ_flag
C6 H(C6) O8 0.91(4) 2.45(4) 2.795(5) 103(3) . yes
C7 H(C7) O9 0.98(3) 2.27(3) 2.725(5) 107.5(18) . yes
C8 H(C8) O6 1.02(4) 2.43(4) 2.935(5) 110(2) . yes
C19 H2(C19) O1 0.96(5) 2.52(5) 3.237(8) 132(4) 2_546 yes

loop_
_geom_torsion_atom_site_label_1
_geom_torsion_atom_site_label_2
_geom_torsion_atom_site_label_3
_geom_torsion_atom_site_label_4
_geom_torsion
_geom_torsion_site_symmetry_1
_geom_torsion_site_symmetry_2
_geom_torsion_site_symmetry_3
_geom_torsion_site_symmetry_4
_geom_torsion_publ_flag
C8 O1 C10 C11 121.4(4) . . . . no
C10 O1 C8 C7 -169.2(3) . . . . no
C10 O1 C8 C9 -45.4(5) . . . . no
C8 O1 C10 C15 -63.6(5) . . . . no
C19 O2 C3 C4 -177.8(5) . . . . no
C19 O2 C3 C2 3.0(7) . . . . no
C4 O3 C23 C24 178.8(4) . . . . no
C4 O3 C23 O7 0.8(6) . . . . no
C23 O3 C4 C5 95.7(4) . . . . no
C23 O3 C4 C3 -88.0(4) . . . . no
C20 O4 C5 C4 -178.4(5) . . . . no
C20 O4 C5 C6 1.2(7) . . . . no
C21 O5 C11 C12 4.5(7) . . . . no
C21 O5 C11 C10 -175.7(4) . . . . no
C22 O6 C15 C10 -177.6(6) . . . . no
C22 O6 C15 C14 -0.1(7) . . . . no
C25 O8 C7 C1 127.3(4) . . . . no
C7 O8 C25 O9 -11.7(7) . . . . no
C25 O8 C7 C8 -110.1(4) . . . . no
C7 O8 C25 C26 169.6(5) . . . . no
C2 C1 C7 C8 75.4(4) . . . . no
C6 C1 C7 O8 18.4(5) . . . . no
C2 C1 C6 C5 -0.8(5) . . . . no
C7 C1 C6 C5 175.9(3) . . . . no
C6 C1 C2 C3 1.9(5) . . . . no
C6 C1 C7 C8 -101.4(4) . . . . no
C2 C1 C7 O8 -164.9(3) . . . . no
C7 C1 C2 C3 -174.8(3) . . . . no
C1 C2 C3 C4 -1.4(5) . . . . no
C1 C2 C3 O2 177.8(4) . . . . no
O2 C3 C4 O3 4.2(5) . . . . no
C2 C3 C4 C5 -0.4(5) . . . . no
C2 C3 C4 O3 -176.6(3) . . . . no
O2 C3 C4 C5 -179.6(3) . . . . no
O3 C4 C5 O4 -2.6(5) . . . . no
C3 C4 C5 C6 1.5(5) . . . . no
C3 C4 C5 O4 -178.8(3) . . . . no
O3 C4 C5 C6 177.7(3) . . . . no
O4 C5 C6 C1 179.4(4) . . . . no
C4 C5 C6 C1 -0.9(5) . . . . no
C1 C7 C8 O1 -167.9(3) . . . . no
C1 C7 C8 C9 69.4(5) . . . . no
O8 C7 C8 O1 69.9(3) . . . . no
O8 C7 C8 C9 -52.8(5) . . . . no
O1 C10 C11 C12 173.7(4) . . . . no
O1 C10 C11 O5 -6.1(5) . . . . no
C11 C10 C15 C14 -0.2(6) . . . . no
O1 C10 C15 O6 2.5(5) . . . . no
O1 C10 C15 C14 -175.1(4) . . . . no
C11 C10 C15 O6 177.5(3) . . . . no
C15 C10 C11 O5 178.7(4) . . . . no
C15 C10 C11 C12 -1.5(6) . . . . no
C10 C11 C12 C13 1.5(7) . . . . no
O5 C11 C12 C13 -178.7(4) . . . . no
C11 C12 C13 C14 0.2(7) . . . . no
C11 C12 C13 C16 -178.6(4) . . . . no
C16 C13 C14 C15 177.0(4) . . . . no
C12 C13 C14 C15 -1.8(7) . . . . no
C12 C13 C16 C17 13.9(8) . . . . no
C14 C13 C16 C17 -164.9(6) . . . . no
C13 C14 C15 O6 -175.5(4) . . . . no
C13 C14 C15 C10 1.8(7) . . . . no
C13 C16 C17 C18 -179.6(6) . . . . no
